data_2216260
loop_
_publ_author_name
'Xian-Hong Yin'
'Kai Zhao'
'Yu Feng'
'Jie Zhu'

_publ_section_title
;
 3,6-Dichloro-<i>N</i>-phenylpicolinamide
;
_journal_coeditor_code BI2247
_journal_issue 12
_journal_name_full 'Acta Crystallographica Section E'
_journal_page_first o4617
_journal_page_last o4617
_journal_paper_doi 10.1107/S1600536807055936
_journal_volume 63
_journal_year 2007
_chemical_formula_iupac 'C12 H8 Cl2 N2 O'
_chemical_formula_moiety 'C12 H8 Cl2 N2 O'
_chemical_formula_sum 'C12 H8 Cl2 N2 O'
_chemical_formula_weight 267.10
_chemical_name_systematic
;
3,6-Dichloro-N-phenylpicolinamide
;
_space_group_IT_number 14
_symmetry_cell_setting monoclinic
_symmetry_space_group_name_Hall '-P 2ybc'
_symmetry_space_group_name_H-M 'P 1 21/c 1'
_atom_sites_solution_hydrogens geom
_atom_sites_solution_primary direct
_atom_sites_solution_secondary difmap
_cell_angle_alpha 90.00
_cell_angle_beta 101.044(2)
_cell_angle_gamma 90.00
_cell_formula_units_Z 4
_cell_length_a 6.8404(11)
_cell_length_b 12.2627(19)
_cell_length_c 14.156(2)
_cell_measurement_reflns_used 1704
_cell_measurement_temperature 298(2)
_cell_measurement_theta_max 24.182
_cell_measurement_theta_min 2.215
_cell_volume 1165.4(3)
_computing_cell_refinement 'SAINT (Bruker, 2000)'
_computing_data_collection 'SMART (Bruker, 2000)'
_computing_data_reduction 'SAINT (Bruker, 2000)'
_computing_molecular_graphics 'SHELXTL (Bruker, 2000)'
_computing_publication_material 'SHELXTL (Bruker, 2000)'
_computing_structure_refinement 'SHELXTL (Bruker, 2000)'
_computing_structure_solution 'SHELXTL (Bruker, 2000)'
_diffrn_ambient_temperature 298(2)
_diffrn_measured_fraction_theta_full 0.999
_diffrn_measured_fraction_theta_max 0.999
_diffrn_measurement_device_type 'Bruker SMART CCD'
_diffrn_measurement_method '\f and \w'
_diffrn_radiation_monochromator graphite
_diffrn_radiation_source 'fine-focus sealed tube'
_diffrn_radiation_type MoK\a
_diffrn_radiation_wavelength 0.71073
_diffrn_reflns_av_R_equivalents 0.0233
_diffrn_reflns_av_sigmaI/netI 0.0269
_diffrn_reflns_limit_h_max 8
_diffrn_reflns_limit_h_min -8
_diffrn_reflns_limit_k_max 14
_diffrn_reflns_limit_k_min -14
_diffrn_reflns_limit_l_max 11
_diffrn_reflns_limit_l_min -16
_diffrn_reflns_number 5729
_diffrn_reflns_theta_full 25.01
_diffrn_reflns_theta_max 25.01
_diffrn_reflns_theta_min 2.22
_diffrn_standards_number 0
_exptl_absorpt_coefficient_mu 0.539
_exptl_absorpt_correction_T_max 0.8337
_exptl_absorpt_correction_T_min 0.8052
_exptl_absorpt_correction_type multi-scan
_exptl_absorpt_process_details '(SADABS; Sheldrick, 1996)'
_exptl_crystal_colour colourless
_exptl_crystal_density_diffrn 1.522
_exptl_crystal_density_method 'not measured'
_exptl_crystal_description block
_exptl_crystal_F_000 544
_exptl_crystal_size_max 0.42
_exptl_crystal_size_mid 0.37
_exptl_crystal_size_min 0.35
_refine_diff_density_max 0.247
_refine_diff_density_min -0.180
_refine_ls_extinction_method none
_refine_ls_goodness_of_fit_ref 1.083
_refine_ls_hydrogen_treatment constr
_refine_ls_matrix_type full
_refine_ls_number_parameters 154
_refine_ls_number_reflns 2055
_refine_ls_number_restraints 0
_refine_ls_restrained_S_all 1.083
_refine_ls_R_factor_all 0.0726
_refine_ls_R_factor_gt 0.0371
_refine_ls_shift/su_max 0.000
_refine_ls_shift/su_mean 0.000
_refine_ls_structure_factor_coef Fsqd
_refine_ls_weighting_details 'calc w = 1/[\s^2^(Fo^2^)+(0.0324P)^2^+0.4782P] where P=(Fo^2^+2Fc^2^)/3'
_refine_ls_weighting_scheme calc
_refine_ls_wR_factor_gt 0.0777
_refine_ls_wR_factor_ref 0.0999
_reflns_number_gt 1339
_reflns_number_total 2055
_reflns_threshold_expression I>2\s(I)
_cod_data_source_file bi2247.cif
_cod_data_source_block I
_cod_original_sg_symbol_H-M 'P 21/c'
_cod_database_code 2216260
_cod_database_fobs_code 2216260

loop_
_symmetry_equiv_pos_as_xyz
'x, y, z'
'-x, y+1/2, -z+1/2'
'-x, -y, -z'
'x, -y-1/2, z-1/2'

loop_
_atom_site_type_symbol
_atom_site_label
_atom_site_fract_x
_atom_site_fract_y
_atom_site_fract_z
_atom_site_U_iso_or_equiv
_atom_site_adp_type
_atom_site_calc_flag
_atom_site_refinement_flags
_atom_site_occupancy
Cl Cl1 1.07918(11) 0.66623(7) 0.22741(7) 0.0821(3) Uani d . 1
Cl Cl2 0.29924(11) 0.90851(6) 0.07090(7) 0.0838(3) Uani d . 1
N N1 0.5113(3) 0.73478(17) 0.11835(14) 0.0476(5) Uani d . 1
N N2 0.4635(3) 0.52408(17) 0.12230(15) 0.0534(6) Uani d . 1
H H2 0.3779 0.5760 0.1103 0.064 Uiso calc R 1
O O1 0.7923(3) 0.49406(17) 0.17281(19) 0.0927(8) Uani d . 1
C C1 0.6531(4) 0.5561(2) 0.15056(19) 0.0515(7) Uani d . 1
C C2 0.6792(4) 0.6782(2) 0.15207(17) 0.0460(6) Uani d . 1
C C3 0.8567(4) 0.7321(2) 0.18511(18) 0.0529(7) Uani d . 1
C C4 0.8595(4) 0.8446(2) 0.1857(2) 0.0618(8) Uani d . 1
H H4 0.9772 0.8817 0.2095 0.074 Uiso calc R 1
C C5 0.6894(4) 0.9011(2) 0.1514(2) 0.0610(8) Uani d . 1
H H5 0.6877 0.9769 0.1506 0.073 Uiso calc R 1
C C6 0.5198(4) 0.8412(2) 0.11777(19) 0.0536(7) Uani d . 1
C C7 0.3836(4) 0.41788(19) 0.10930(17) 0.0458(6) Uani d . 1
C C8 0.1789(4) 0.4101(2) 0.07842(18) 0.0529(7) Uani d . 1
H H8 0.1019 0.4731 0.0685 0.063 Uiso calc R 1
C C9 0.0898(4) 0.3096(2) 0.0624(2) 0.0617(8) Uani d . 1
H H9 -0.0472 0.3050 0.0409 0.074 Uiso calc R 1
C C10 0.2011(5) 0.2165(2) 0.0778(2) 0.0627(8) Uani d . 1
H H10 0.1408 0.1485 0.0664 0.075 Uiso calc R 1
C C11 0.4025(5) 0.2244(2) 0.1103(2) 0.0631(8) Uani d . 1
H H11 0.4779 0.1611 0.1222 0.076 Uiso calc R 1
C C12 0.4958(4) 0.3240(2) 0.1258(2) 0.0568(7) Uani d . 1
H H12 0.6329 0.3280 0.1471 0.068 Uiso calc R 1

loop_
_atom_site_aniso_label
_atom_site_aniso_U_11
_atom_site_aniso_U_22
_atom_site_aniso_U_33
_atom_site_aniso_U_12
_atom_site_aniso_U_13
_atom_site_aniso_U_23
Cl1 0.0448(4) 0.0895(6) 0.1053(7) 0.0040(4) -0.0022(4) -0.0149(5)
Cl2 0.0701(5) 0.0529(5) 0.1224(8) 0.0124(4) 0.0033(5) 0.0079(5)
N1 0.0483(13) 0.0439(13) 0.0500(13) 0.0013(10) 0.0080(10) -0.0008(10)
N2 0.0413(12) 0.0434(12) 0.0712(15) 0.0087(10) -0.0001(11) 0.0008(11)
O1 0.0484(12) 0.0600(13) 0.162(2) 0.0099(11) 0.0000(13) 0.0147(14)
C1 0.0448(15) 0.0530(16) 0.0572(17) 0.0061(13) 0.0109(13) 0.0036(13)
C2 0.0414(14) 0.0534(16) 0.0434(15) 0.0021(13) 0.0090(12) -0.0019(12)
C3 0.0457(15) 0.0620(18) 0.0507(17) -0.0003(13) 0.0083(13) -0.0087(14)
C4 0.0560(18) 0.068(2) 0.0617(19) -0.0163(15) 0.0114(15) -0.0153(15)
C5 0.071(2) 0.0477(16) 0.0650(19) -0.0078(15) 0.0140(16) -0.0102(14)
C6 0.0572(17) 0.0469(17) 0.0560(18) 0.0006(13) 0.0088(14) -0.0033(13)
C7 0.0485(15) 0.0419(15) 0.0453(15) 0.0039(12) 0.0051(12) 0.0019(12)
C8 0.0507(16) 0.0467(16) 0.0560(17) 0.0094(13) -0.0029(13) 0.0013(13)
C9 0.0559(17) 0.0592(19) 0.066(2) -0.0046(15) 0.0020(14) -0.0045(15)
C10 0.079(2) 0.0469(17) 0.0629(19) -0.0053(16) 0.0149(16) -0.0047(14)
C11 0.071(2) 0.0438(16) 0.075(2) 0.0118(15) 0.0164(16) 0.0028(14)
C12 0.0534(16) 0.0497(17) 0.0666(19) 0.0106(14) 0.0095(14) 0.0026(14)

loop_
_atom_type_symbol
_atom_type_description
_atom_type_scat_dispersion_real
_atom_type_scat_dispersion_imag
_atom_type_scat_source
C C 0.0033 0.0016 'International Tables Vol C Tables 4.2.6.8 and 6.1.1.4'
H H 0.0000 0.0000 'International Tables Vol C Tables 4.2.6.8 and 6.1.1.4'
N N 0.0061 0.0033 'International Tables Vol C Tables 4.2.6.8 and 6.1.1.4'
O O 0.0106 0.0060 'International Tables Vol C Tables 4.2.6.8 and 6.1.1.4'
Cl Cl 0.1484 0.1585 'International Tables Vol C Tables 4.2.6.8 and 6.1.1.4'

loop_
_geom_angle_atom_site_label_1
_geom_angle_atom_site_label_2
_geom_angle_atom_site_label_3
_geom_angle
C6 N1 C2 118.7(2)
C1 N2 C7 129.6(2)
C1 N2 H2 115.2
C7 N2 H2 115.2
O1 C1 N2 124.1(3)
O1 C1 C2 122.3(2)
N2 C1 C2 113.6(2)
N1 C2 C3 120.5(2)
N1 C2 C1 114.5(2)
C3 C2 C1 125.0(2)
C4 C3 C2 119.3(2)
C4 C3 Cl1 117.1(2)
C2 C3 Cl1 123.6(2)
C5 C4 C3 119.8(3)
C5 C4 H4 120.1
C3 C4 H4 120.1
C4 C5 C6 117.2(3)
C4 C5 H5 121.4
C6 C5 H5 121.4
N1 C6 C5 124.5(3)
N1 C6 Cl2 116.1(2)
C5 C6 Cl2 119.4(2)
C12 C7 C8 119.5(2)
C12 C7 N2 124.0(2)
C8 C7 N2 116.5(2)
C9 C8 C7 120.1(2)
C9 C8 H8 119.9
C7 C8 H8 119.9
C10 C9 C8 120.5(3)
C10 C9 H9 119.8
C8 C9 H9 119.8
C9 C10 C11 119.2(3)
C9 C10 H10 120.4
C11 C10 H10 120.4
C10 C11 C12 121.5(3)
C10 C11 H11 119.3
C12 C11 H11 119.3
C11 C12 C7 119.2(3)
C11 C12 H12 120.4
C7 C12 H12 120.4

loop_
_geom_bond_atom_site_label_1
_geom_bond_atom_site_label_2
_geom_bond_distance
Cl1 C3 1.725(3)
Cl2 C6 1.736(3)
N1 C6 1.307(3)
N1 C2 1.349(3)
N2 C1 1.341(3)
N2 C7 1.411(3)
N2 H2 0.860
O1 C1 1.212(3)
C1 C2 1.508(4)
C2 C3 1.382(3)
C3 C4 1.380(4)
C4 C5 1.362(4)
C4 H4 0.930
C5 C6 1.378(4)
C5 H5 0.930
C7 C12 1.378(3)
C7 C8 1.388(3)
C8 C9 1.374(3)
C8 H8 0.930
C9 C10 1.367(4)
C9 H9 0.930
C10 C11 1.370(4)
C10 H10 0.930
C11 C12 1.376(4)
C11 H11 0.930
C12 H12 0.930

loop_
_geom_hbond_atom_site_label_D
_geom_hbond_atom_site_label_H
_geom_hbond_atom_site_label_A
_geom_hbond_site_symmetry_A
_geom_hbond_distance_DH
_geom_hbond_distance_HA
_geom_hbond_distance_DA
_geom_hbond_angle_DHA
N2 H2 N1 . 0.86 2.14 2.606(3) 113.3
C4 H4 O1 2_755 0.93 2.48 3.349(3) 155.5

loop_
_geom_torsion_atom_site_label_1
_geom_torsion_atom_site_label_2
_geom_torsion_atom_site_label_3
_geom_torsion_atom_site_label_4
_geom_torsion
C7 N2 C1 O1 -2.0(5)
C7 N2 C1 C2 177.8(2)
C6 N1 C2 C3 -0.1(4)
C6 N1 C2 C1 179.4(2)
O1 C1 C2 N1 175.3(3)
N2 C1 C2 N1 -4.6(3)
O1 C1 C2 C3 -5.2(4)
N2 C1 C2 C3 175.0(2)
N1 C2 C3 C4 1.7(4)
C1 C2 C3 C4 -177.8(2)
N1 C2 C3 Cl1 -178.81(19)
C1 C2 C3 Cl1 1.7(4)
C2 C3 C4 C5 -1.9(4)
Cl1 C3 C4 C5 178.7(2)
C3 C4 C5 C6 0.4(4)
C2 N1 C6 C5 -1.4(4)
C2 N1 C6 Cl2 178.61(18)
C4 C5 C6 N1 1.3(4)
C4 C5 C6 Cl2 -178.8(2)
C1 N2 C7 C12 0.8(4)
C1 N2 C7 C8 -179.6(2)
C12 C7 C8 C9 -1.5(4)
N2 C7 C8 C9 178.9(2)
C7 C8 C9 C10 0.8(4)
C8 C9 C10 C11 0.6(4)
C9 C10 C11 C12 -1.4(4)
C10 C11 C12 C7 0.8(4)
C8 C7 C12 C11 0.6(4)
N2 C7 C12 C11 -179.7(3)

loop_
_cod_related_entry_id
_cod_related_entry_database
_cod_related_entry_code
1 ChemSpider 21120577
